data_2006260
loop_
_publ_author_name
'Govindasamy, L.'
'Velmurugan, D.'
'Ravikumar, K.'
'Mohanakrishnan, A.K.'

_publ_section_title
;
 4-Hydroxy-6-methoxy-9-phenylsulfonylcarbazol-3-yl Methyl Ketone
;
_journal_issue 6
_journal_name_full 'Acta Crystallographica Section C'
_journal_page_first 771
_journal_page_last 773
_journal_paper_doi 10.1107/S0108270196015624
_journal_volume 53
_journal_year 1997
_chemical_formula_sum 'C21 H17 N O5 S'
_chemical_formula_weight 395.42
_chemical_name_systematic
;
 ?
;
_space_group_IT_number 14
_symmetry_cell_setting monoclinic
_symmetry_space_group_name_Hall '-P 2ybc'
_symmetry_space_group_name_H-M 'P 1 21/c 1'
_audit_creation_method SHELXL
_cell_angle_alpha 90.00
_cell_angle_beta 105.580(10)
_cell_angle_gamma 90.00
_cell_formula_units_Z 8
_cell_length_a 12.8680(10)
_cell_length_b 14.9510(10)
_cell_length_c 20.4360(10)
_cell_measurement_reflns_used 25
_cell_measurement_temperature 293(2)
_cell_measurement_theta_max 17
_cell_measurement_theta_min 7
_cell_volume 3787.2(5)
_computing_cell_refinement 'Siemens P3 Software'
_computing_data_collection 'Siemens P3 Software (Siemens, 1991)'
_computing_data_reduction 'SHELXTL-Plus (Sheldrick, 1991)'
_computing_molecular_graphics 'ORTEP92 (Vickovic, 1994)'
_computing_publication_material 'SHELXL93, PARST95 (Nardelli, 1983)'
_computing_structure_refinement 'SHELXL93 (Sheldrick, 1993)'
_computing_structure_solution 'SHELXS86 (Sheldrick, 1990)'
_diffrn_ambient_temperature 293(2)
_diffrn_measurement_device 'Siemens R3m/V'
_diffrn_measurement_method \w\q
_diffrn_radiation_monochromator graphite
_diffrn_radiation_source 'fine-focus sealed tube'
_diffrn_radiation_type MoK\a
_diffrn_radiation_wavelength 0.71073
_diffrn_reflns_av_R_equivalents 0.0401
_diffrn_reflns_av_sigmaI/netI 0.0418
_diffrn_reflns_limit_h_max 13
_diffrn_reflns_limit_h_min 0
_diffrn_reflns_limit_k_max 16
_diffrn_reflns_limit_k_min 0
_diffrn_reflns_limit_l_max 21
_diffrn_reflns_limit_l_min -22
_diffrn_reflns_number 5238
_diffrn_reflns_theta_max 22.55
_diffrn_reflns_theta_min 1.64
_diffrn_standards_decay_% <1
_diffrn_standards_interval_count 200
_diffrn_standards_number 2
_exptl_absorpt_coefficient_mu 0.204
_exptl_absorpt_correction_type none
_exptl_crystal_colour 'light yellow'
_exptl_crystal_density_diffrn 1.387
_exptl_crystal_density_meas ?
_exptl_crystal_description Shape
_exptl_crystal_F_000 1648
_exptl_crystal_size_max 0.35
_exptl_crystal_size_mid 0.25
_exptl_crystal_size_min 0.20
_refine_diff_density_max 0.233
_refine_diff_density_min -0.208
_refine_ls_extinction_coef 0.0015(2)
_refine_ls_extinction_method 'SHELXL93 (Sheldrick, 1993)'
_refine_ls_goodness_of_fit_all 1.071
_refine_ls_goodness_of_fit_obs 1.133
_refine_ls_hydrogen_treatment 'H atoms refined isotropically'
_refine_ls_matrix_type fullcycle
_refine_ls_number_parameters 633
_refine_ls_number_reflns 4980
_refine_ls_number_restraints 0
_refine_ls_restrained_S_all 1.071
_refine_ls_restrained_S_obs 1.133
_refine_ls_R_factor_all 0.0746
_refine_ls_R_factor_obs .0457
_refine_ls_shift/esd_max 0.078
_refine_ls_shift/esd_mean 0.010
_refine_ls_structure_factor_coef Fsqd
_refine_ls_weighting_details 'w = 1/[\s^2^(Fo^2^)+(0.0719P)^2^+0.4343P] where P=(Fo^2^+2Fc^2^)/3'
_refine_ls_weighting_scheme calc
_refine_ls_wR_factor_all 0.1332
_refine_ls_wR_factor_obs .1149
_reflns_number_observed 3504
_reflns_number_total 4980
_reflns_observed_criterion >2sigma(I)
_cod_data_source_file vj1042.cif
_cod_data_source_block vj1042
_cod_depositor_comments
;
The following automatic conversions were performed:
'_symmetry_cell_setting' value 'Monoclinic' changed to 'monoclinic'
according to '/home/saulius/struct/CIF-dictionaries/cif_core.dic'
dictionary named 'cif_core.dic' version 2.4.1 from 2010-06-29.

Automatic conversion script
Id: cif_fix_enum 1527 2010-12-29 10:47:43Z saulius 

The following automatic conversions were performed:

'_symmetry_cell_setting' value 'Monoclinic' changed to 'monoclinic'
according to /home/saulius/struct/CIF-dictionaries/cif_core.dic
dictionary named 'cif_core.dic' version 2.4.1 from 2010-06-29.

Automatic conversion script
Id: cif_fix_values 1715 2011-07-08 13:25:40Z adriana 

The following automatic conversions were performed:

'_exptl_crystal_density_meas' value 'not measured' was changed to '?'
- the value is perceived as not measured.

Automatic conversion script
Id: cif_fix_values 3008 2015-01-20 13:52:24Z robertas 

The following automatic conversions were performed:

'_refine_ls_weighting_scheme' value 'calc w =
1/[\s^2^(Fo^2^)+(0.0719P)^2^+0.4343P] where P=(Fo^2^+2Fc^2^)/3' was
changed to 'calc'. New tag '_refine_ls_weighting_details' was
created. The value of the new tag was set to 'w =
1/[\s^2^(Fo^2^)+(0.0719P)^2^+0.4343P] where P=(Fo^2^+2Fc^2^)/3'.

Automatic conversion script
Id: cif_fix_values 3143 2015-03-26 13:38:13Z robertas 
;
_cod_original_cell_volume 3787.2(4)
_cod_original_sg_symbol_H-M 'P 21/c'
_cod_database_code 2006260

loop_
_symmetry_equiv_pos_as_xyz
'x, y, z'
'-x, y+1/2, -z+1/2'
'-x, -y, -z'
'x, -y-1/2, z-1/2'

loop_
_atom_site_aniso_label
_atom_site_aniso_U_11
_atom_site_aniso_U_22
_atom_site_aniso_U_33
_atom_site_aniso_U_12
_atom_site_aniso_U_13
_atom_site_aniso_U_23
S1 .0532(4) .0400(4) .0509(4) .0021(3) .0186(3) .0026(3)
N1 .0406(12) .0505(14) .0512(13) -.0016(11) .0181(10) -.0037(11)
O1 .0559(11) .0574(12) .0616(12) .0173(10) .0132(10) .0031(10)
O2 .0723(12) .0526(12) .0647(12) -.0110(10) .0304(10) .0075(10)
O3 .0506(12) .102(2) .0729(15) .0010(12) .0087(11) .0019(13)
O4 .0500(11) .0728(14) .0516(12) -.0027(10) .0144(9) -.0002(10)
O5 .0571(12) .124(2) .0742(14) -.0034(13) .0410(11) .0011(14)
C1 .045(2) .055(2) .053(2) -.0036(14) .0160(14) -.0024(15)
C2 .045(2) .064(2) .066(2) -.0070(15) .0271(15) -.011(2)
C3 .037(2) .062(2) .076(2) -.0005(14) .021(2) -.003(2)
C4 .040(2) .055(2) .061(2) .0038(14) .0128(14) -.001(2)
C5 .0396(14) .038(2) .052(2) -.0033(12) .0165(13) -.0059(13)
C6 .043(2) .055(2) .074(2) -.0083(14) .0287(15) -.007(2)
C7 .045(2) .060(2) .058(2) -.0011(14) .0251(14) .0026(15)
C8 .0388(14) .041(2) .054(2) -.0050(12) .0193(13) -.0053(13)
C9 .0390(14) .045(2) .061(2) -.0039(13) .0160(13) -.0069(14)
C10 .0446(15) .040(2) .051(2) -.0059(13) .0174(13) -.0093(13)
C11 .0385(14) .0377(14) .051(2) -.0046(12) .0182(13) -.0065(13)
C12 .0400(14) .0376(15) .053(2) -.0050(12) .0182(13) -.0086(13)
C13 .079(2) .145(4) .078(2) .004(2) .048(2) .010(3)
C14 .044(2) .057(2) .076(2) -.0055(15) .018(2) -.008(2)
C15 .041(2) .096(3) .094(3) .002(2) .015(2) -.005(2)
C16 .049(2) .045(2) .046(2) .0014(13) .0183(13) .0017(13)
C17 .057(2) .055(2) .083(2) -.005(2) .031(2) -.012(2)
C18 .083(2) .052(2) .107(3) -.022(2) .035(2) -.013(2)
C19 .098(3) .048(2) .089(2) .008(2) .037(2) -.010(2)
C20 .079(2) .068(2) .111(3) .014(2) .050(2) -.015(2)
C21 .059(2) .058(2) .092(2) .001(2) .036(2) -.015(2)
S1' .0586(4) .0440(4) .0513(4) -.0052(3) .0238(3) -.0056(3)
N1' .0518(13) .0424(13) .0544(13) -.0010(11) .0229(11) .0013(11)
O1' .0760(12) .0643(13) .0688(13) .0151(11) .0446(11) -.0001(10)
O2' .0739(13) .0596(13) .0622(13) -.0255(11) .0161(11) -.0144(10)
O3' .0506(13) .147(2) .092(2) .0050(15) .0022(13) -.001(2)
O4' .0530(12) .104(2) .0595(13) .0047(12) .0122(11) .0005(12)
O5' .0558(12) .164(2) .0658(14) -.0021(14) .0329(11) -.0130(15)
C1' .050(2) .070(2) .049(2) -.004(2) .0168(14) -.001(2)
C2' .051(2) .085(2) .062(2) -.001(2) .031(2) .002(2)
C3' .044(2) .089(2) .069(2) -.010(2) .019(2) .000(2)
C4' .049(2) .066(2) .058(2) -.013(2) .0186(15) -.006(2)
C5' .046(2) .046(2) .052(2) -.0061(13) .0206(13) .0021(13)
C6' .046(2) .066(2) .078(2) .013(2) .028(2) .017(2)
C7' .055(2) .058(2) .072(2) .011(2) .032(2) .004(2)
C8' .052(2) .038(2) .062(2) .0037(13) .0256(14) .0075(13)
C9' .044(2) .053(2) .075(2) .0101(14) .016(2) .018(2)
C10' .055(2) .054(2) .055(2) .0062(15) .0186(15) .0104(15)
C11' .0408(15) .041(2) .055(2) .0035(13) .0150(13) .0108(13)
C12' .048(2) .044(2) .056(2) -.0003(13) .0224(14) .0067(13)
C13' .077(2) .182(5) .068(2) .002(3) .040(2) -.011(3)
C14' .050(2) .082(2) .082(2) .009(2) .012(2) .020(2)
C15' .046(2) .106(3) .121(3) .001(2) .018(2) .014(3)
C16' .0383(14) .040(2) .0431(15) -.0019(12) .0138(12) .0029(12)
C17' .0365(15) .045(2) .063(2) -.0002(14) .0028(14) .0090(14)
C18' .051(2) .041(2) .064(2) -.0078(14) -.001(2) .0042(15)
C19' .059(2) .044(2) .060(2) .006(2) .015(2) .0004(15)
C20' .040(2) .063(2) .069(2) .013(2) .0170(15) .007(2)
C21' .042(2) .063(2) .056(2) -.010(2) .0127(14) -.005(2)

loop_
_atom_site_label
_atom_site_fract_x
_atom_site_fract_y
_atom_site_fract_z
_atom_site_U_iso_or_equiv
_atom_site_thermal_displace_type
_atom_site_calc_flag
_atom_site_refinement_flags
_atom_site_occupancy
_atom_site_disorder_group
_atom_site_type_symbol
S1 .85898(6) .16936(5) .77738(4) .0472(2) Uani d . 1 . S
N1 .8944(2) .17052(14) .86219(11) .0463(6) Uani d . 1 . N
O1 .74910(15) .19810(13) .75673(9) .0588(6) Uani d . 1 . O
O2 .9402(2) .21830(13) .75678(10) .0608(6) Uani d . 1 . O
O3 1.2886(2) .0756(2) 1.11347(11) .0767(7) Uani d . 1 . O
O4 1.08317(15) .09031(13) 1.08191(9) .0580(6) Uani d . 1 . O
O5 .6667(2) .1194(2) 1.05584(11) .0805(7) Uani d . 1 . O
C1 .8355(2) .1213(2) 1.02352(14) .0504(8) Uani d . 1 . C
C2 .7255(2) .1310(2) 1.00873(15) .0562(8) Uani d . 1 . C
C3 .6643(2) .1526(2) .9436(2) .0574(9) Uani d . 1 . C
C4 .7109(2) .1663(2) .89029(15) .0522(8) Uani d . 1 . C
C5 .8231(2) .1563(2) .90518(13) .0423(7) Uani d . 1 . C
C6 1.1910(2) .1378(2) .9350(2) .0546(8) Uani d . 1 . C
C7 1.0988(2) .1562(2) .88457(15) .0524(8) Uani d . 1 . C
C8 1.0015(2) .1532(2) .90299(13) .0436(7) Uani d . 1 . C
C9 1.1911(2) .1150(2) 1.00218(14) .0481(7) Uani d . 1 . C
C10 1.0913(2) .1118(2) 1.01896(13) .0440(7) Uani d . 1 . C
C11 .9966(2) .1314(2) .96894(13) .0414(7) Uani d . 1 . C
C12 .8847(2) .1344(2) .97014(13) .0423(7) Uani d . 1 . C
C13 .7250(3) .1059(3) 1.1245(2) .0957(14) Uani d . 1 . C
C14 1.2912(2) .0938(2) 1.0545(2) .0588(9) Uani d . 1 . C
C15 1.3982(3) .0945(3) 1.0382(2) .0776(12) Uani d . 1 . C
C16 .8653(2) .0573(2) .75401(13) .0454(7) Uani d . 1 . C
C17 .7758(2) .0031(2) .7471(2) .0625(9) Uani d . 1 . C
C18 .7808(3) -.0842(2) .7286(2) .0786(11) Uani d . 1 . C
C19 .8729(3) -.1185(2) .7172(2) .0758(11) Uani d . 1 . C
C20 .9618(3) -.0653(2) .7248(2) .0814(11) Uani d . 1 . C
C21 .9589(2) .0232(2) .7429(2) .0666(9) Uani d . 1 . C
S1' 1.34077(6) .16434(5) .75353(4) .0496(2) Uani d . 1 . S
N1' 1.3050(2) .19919(14) .67220(11) .0479(6) Uani d . 1 . N
O1' 1.2496(2) .17746(13) .77992(10) .0649(6) Uani d . 1 . O
O2' 1.4402(2) .20699(13) .78582(10) .0657(6) Uani d . 1 . O
O3' .9189(2) .0937(2) .41924(13) .0997(9) Uani d . 1 . O
O4' 1.1227(2) .1137(2) .45206(11) .0726(7) Uani d . 1 . O
O5' 1.5427(2) .1242(2) .48778(11) .0920(8) Uani d . 1 . O
C1' 1.3704(2) .1400(2) .51389(15) .0552(8) Uani d . 1 . C
C2' 1.4816(2) .1430(2) .5319(2) .0626(9) Uani d . 1 . C
C3' 1.5397(2) .1664(2) .5974(2) .0667(10) Uani d . 1 . C
C4' 1.4895(2) .1859(2) .6479(2) .0568(9) Uani d . 1 . C
C5' 1.3783(2) .1818(2) .63042(13) .0463(7) Uani d . 1 . C
C6' 1.0092(2) .1704(2) .5947(2) .0610(9) Uani d . 1 . C
C7' 1.0994(2) .1913(2) .6449(2) .0587(9) Uani d . 1 . C
C8' 1.1989(2) .1838(2) .62963(14) .0488(7) Uani d . 1 . C
C9' 1.0112(2) .1423(2) .5290(2) .0573(9) Uani d . 1 . C
C10' 1.1123(2) .1389(2) .51393(15) .0538(8) Uani d . 1 . C
C11' 1.2049(2) .1590(2) .56425(14) .0451(7) Uani d . 1 . C
C12' 1.3181(2) .1585(2) .56508(14) .0474(7) Uani d . 1 . C
C13' 1.4891(3) .1000(4) .4206(2) .105(2) Uani d . 1 . C
C14' .9136(3) .1155(2) .4776(2) .0724(10) Uani d . 1 . C
C15' .8066(3) .1122(3) .4937(2) .0922(14) Uani d . 1 . C
C16' 1.3643(2) .0495(2) .74629(12) .0398(7) Uani d . 1 . C
C17' 1.2799(2) -.0044(2) .71197(15) .0504(8) Uani d . 1 . C
C18' 1.3001(2) -.0933(2) .7033(2) .0554(9) Uani d . 1 . C
C19' 1.4008(2) -.1273(2) .72836(15) .0543(8) Uani d . 1 . C
C20' 1.4839(2) -.0748(2) .7632(2) .0570(9) Uani d . 1 . C
C21' 1.4668(2) .0147(2) .77227(15) .0534(8) Uani d . 1 . C
H1 .8809(18) .1046(16) 1.0668(12) .044(7) Uiso d . 1 . H
H3 .584(2) .1607(17) .9363(12) .057(8) Uiso d . 1 . H
H4 .6637(19) .1843(17) .8478(12) .052(8) Uiso d . 1 . H
H41 1.166(2) .0814(19) 1.1100(14) .081(10) Uiso d . 1 . H
H6 1.259(2) .1418(17) .9276(12) .053(8) Uiso d . 1 . H
H7 1.101(2) .1728(19) .8384(14) .072(9) Uiso d . 1 . H
H13A .669(3) .100(2) 1.1464(17) .108 Uiso d . 1 . H
H13B .774(3) .152(2) 1.1425(18) .108 Uiso d . 1 . H
H13C .763(3) .049(3) 1.1271(18) .108 Uiso d . 1 . H
H15A 1.455(3) .077(2) 1.0760(18) .115(13) Uiso d . 1 . H
H15B 1.397(3) .054(2) .9993(17) .104(12) Uiso d . 1 . H
H15C 1.413(3) .149(3) 1.020(2) .129(16) Uiso d . 1 . H
H17 .716(2) .027(2) .7525(14) .075(10) Uiso d . 1 . H
H18 .720(2) -.120(2) .7236(14) .076(10) Uiso d . 1 . H
H19 .875(3) -.184(2) .7057(17) .106(12) Uiso d . 1 . H
H20 1.020(2) -.086(2) .7165(15) .083(11) Uiso d . 1 . H
H21 1.025(3) .064(2) .7483(15) .092(11) Uiso d . 1 . H
H1' 1.3300(17) .1210(15) .4712(11) .035(6) Uiso d . 1 . H
H3' 1.615(2) .1688(18) .6080(13) .063(9) Uiso d . 1 . H
H4' 1.531(2) .2008(19) .6899(13) .065(9) Uiso d . 1 . H
H41' 1.044(3) .098(3) .429(2) .142(16) Uiso d . 1 . H
H6' .946(2) .1766(18) .6050(13) .061(9) Uiso d . 1 . H
H7' 1.094(2) .213(2) .6870(15) .085(11) Uiso d . 1 . H
H17' 1.2134(18) .0197(16) .6948(11) .046(7) Uiso d . 1 . H
H18' 1.247(2) -.1308(17) .6791(12) .056(8) Uiso d . 1 . H
H19' 1.417(2) -.1859(19) .7200(13) .062(9) Uiso d . 1 . H
H20' 1.553(2) -.1008(17) .7847(13) .060(8) Uiso d . 1 . H
H21' 1.518(2) .0525(19) .7973(14) .071(9) Uiso d . 1 . H
H113 1.538(3) .089(3) .4003(17) .106 Uiso d . 1 . H
H213 1.450(3) .156(2) .3983(18) .106 Uiso d . 1 . H
H313 1.433(3) .053(2) .4120(17) .106 Uiso d . 1 . H
H115 .775(3) .171(2) .5002(17) .106 Uiso d . 1 . H
H215 .806(3) .069(2) .5321(17) .106 Uiso d . 1 . H
H315 .757(3) .083(2) .4533(17) .106 Uiso d . 1 . H

loop_
_atom_type_symbol
_atom_type_description
_atom_type_scat_dispersion_real
_atom_type_scat_dispersion_imag
_atom_type_scat_source
C C 0.0033 0.0016 'International Tables Vol C Tables 4.2.6.8 and 6.1.1.4'
H H 0.0000 0.0000 'International Tables Vol C Tables 4.2.6.8 and 6.1.1.4'
N N 0.0061 0.0033 'International Tables Vol C Tables 4.2.6.8 and 6.1.1.4'
O O 0.0106 0.0060 'International Tables Vol C Tables 4.2.6.8 and 6.1.1.4'
S S 0.1246 0.1234 'International Tables Vol C Tables 4.2.6.8 and 6.1.1.4'

loop_
_geom_angle_atom_site_label_1
_geom_angle_atom_site_label_2
_geom_angle_atom_site_label_3
_geom_angle
_geom_angle_publ_flag
O2 S1 O1 120.19(12) yes
O2 S1 N1 106.45(11) yes
O1 S1 N1 106.03(11) yes
O2 S1 C16 108.58(13) yes
O1 S1 C16 108.81(12) yes
N1 S1 C16 105.87(12) yes
C8 N1 C5 106.8(2) yes
C8 N1 S1 123.7(2) yes
C5 N1 S1 126.0(2) yes
C10 O4 H41 102.8(16) ?
C2 O5 C13 117.6(2) no
C2 C1 C12 117.6(3) ?
C2 C1 H1 124.7(15) ?
C12 C1 H1 117.6(15) ?
C1 C2 O5 123.8(3) no
C1 C2 C3 121.4(3) ?
O5 C2 C3 114.8(2) no
C2 C3 C4 122.0(3) ?
C2 C3 H3 117.6(14) ?
C4 C3 H3 120.3(15) ?
C3 C4 C5 116.7(3) ?
C3 C4 H4 116.7(15) ?
C5 C4 H4 126.5(15) ?
C12 C5 C4 121.5(3) ?
C12 C5 N1 108.8(2) no
C4 C5 N1 129.6(2) no
C7 C6 C9 123.5(3) ?
C7 C6 H6 121.7(16) ?
C9 C6 H6 114.7(15) ?
C6 C7 C8 116.5(3) ?
C6 C7 H7 121.9(16) ?
C8 C7 H7 121.6(16) ?
C7 C8 C11 122.6(2) ?
C7 C8 N1 128.9(2) ?
C11 C8 N1 108.5(2) ?
C6 C9 C10 118.6(2) ?
C6 C9 C14 122.0(3) ?
C10 C9 C14 119.3(3) ?
O4 C10 C11 118.0(2) no
O4 C10 C9 122.9(2) no
C11 C10 C9 119.0(2) ?
C10 C11 C8 119.8(2) ?
C10 C11 C12 132.1(2) ?
C8 C11 C12 108.1(2) ?
C5 C12 C1 120.7(2) ?
C5 C12 C11 107.8(2) ?
C1 C12 C11 131.5(2) ?
O5 C13 H13A 102.(2) ?
O5 C13 H13B 114.(2) ?
H13A C13 H13B 113.(3) ?
O5 C13 H13C 108.(2) ?
H13A C13 H13C 109.(3) ?
H13B C13 H13C 110.(3) ?
O3 C14 C9 120.4(3) no
O3 C14 C15 118.8(3) no
C9 C14 C15 120.9(3) ?
C14 C15 H15A 112.(2) ?
C14 C15 H15B 111.(2) ?
H15A C15 H15B 109.(3) ?
C14 C15 H15C 113.(3) ?
H15A C15 H15C 112.(3) ?
H15B C15 H15C 100.(3) ?
C21 C16 C17 120.4(3) ?
C21 C16 S1 120.3(2) no
C17 C16 S1 119.3(2) no
C18 C17 C16 119.2(3) ?
C18 C17 H17 122.(2) ?
C16 C17 H17 119.(2) ?
C17 C18 C19 120.9(3) ?
C17 C18 H18 118.8(19) ?
C19 C18 H18 120.3(19) ?
C20 C19 C18 119.9(3) ?
C20 C19 H19 121.0(19) ?
C18 C19 H19 119.1(19) ?
C19 C20 C21 120.5(3) ?
C19 C20 H20 121.(2) ?
C21 C20 H20 119.(2) ?
C20 C21 C16 119.1(3) ?
C20 C21 H21 121.4(18) ?
C16 C21 H21 119.5(18) ?
O2' S1' O1' 119.33(12) yes
O2' S1' N1' 107.01(12) yes
O1' S1' N1' 107.18(11) yes
O2' S1' C16' 108.86(12) yes
O1' S1' C16' 110.07(12) yes
N1' S1' C16' 103.11(11) yes
C8' N1' C5' 106.1(2) yes
C8' N1' S1' 121.0(2) yes
C5' N1' S1' 118.4(2) yes
C10' O4' H41' 100.(2) ?
C2' O5' C13' 118.3(2) no
C2' C1' C12' 117.5(3) ?
C2' C1' H1' 122.5(14) ?
C12' C1' H1' 119.7(14) ?
O5' C2' C1' 123.6(3) no
O5' C2' C3' 115.4(3) no
C1' C2' C3' 121.0(3) ?
C4' C3' C2' 122.1(3) ?
C4' C3' H3' 118.8(17) ?
C2' C3' H3' 119.1(17) ?
C5' C4' C3' 117.2(3) ?
C5' C4' H4' 123.6(17) ?
C3' C4' H4' 119.2(17) ?
C4' C5' C12' 121.9(3) ?
C4' C5' N1' 129.1(2) no
C12' C5' N1' 109.0(2) no
C7' C6' C9' 123.7(3) ?
C7' C6' H6' 116.1(17) ?
C9' C6' H6' 120.2(17) ?
C6' C7' C8' 117.2(3) ?
C6' C7' H7' 120.6(18) ?
C8' C7' H7' 122.1(18) ?
C7' C8' C11' 121.2(3) ?
C7' C8' N1' 129.2(3) no
C11' C8' N1' 109.5(2) no
C6' C9' C10' 118.0(3) ?
C6' C9' C14' 122.2(3) ?
C10' C9' C14' 119.8(3) ?
O4' C10' C11' 118.2(3) no
O4' C10' C9' 122.5(3) no
C11' C10' C9' 119.3(3) ?
C10' C11' C8' 120.5(3) ?
C10' C11' C12' 132.0(3) ?
C8' C11' C12' 107.5(2) ?
C5' C12' C1' 120.3(2) ?
C5' C12' C11' 107.9(2) ?
C1' C12' C11' 131.8(3) ?
O5' C13' H113 107.(2) ?
O5' C13' H213 106.(2) ?
H113 C13' H213 106.(3) ?
O5' C13' H313 120.(2) ?
H113 C13' H313 112.(3) ?
H213 C13' H313 105.(3) ?
O3' C14' C9' 119.9(3) no
O3' C14' C15' 119.2(3) no
C9' C14' C15' 120.9(3) ?
C14' C15' H115 116.(2) ?
C14' C15' H215 113.(2) ?
H115 C15' H215 112.(3) ?
C14' C15' H315 105.(2) ?
H115 C15' H315 107.(3) ?
H215 C15' H315 103.(3) ?
C17' C16' C21' 120.9(3) ?
C17' C16' S1' 118.9(2) ?
C21' C16' S1' 120.2(2) ?
C18' C17' C16' 118.6(2) ?
C18' C17' H17' 121.6(15) ?
C16' C17' H17' 119.7(15) ?
C19' C18' C17' 120.6(3) ?
C19' C18' H18' 118.2(16) ?
C17' C18' H18' 121.2(16) ?
C18' C19' C20' 121.0(3) ?
C18' C19' H19' 121.9(16) ?
C20' C19' H19' 116.9(16) ?
C19' C20' C21' 120.0(3) ?
C19' C20' H20' 120.3(16) ?
C21' C20' H20' 119.5(16) ?
C20' C21' C16' 118.9(3) ?
C20' C21' H21' 124.0(18) ?
C16' C21' H21' 116.9(18) ?

loop_
_geom_bond_atom_site_label_1
_geom_bond_atom_site_label_2
_geom_bond_site_symmetry_2
_geom_bond_distance
_geom_bond_publ_flag
S1 O2 . 1.428(2) yes
S1 O1 . 1.429(2) yes
S1 N1 . 1.670(2) yes
S1 C16 . 1.751(3) yes
N1 C8 . 1.430(3) yes
N1 C5 . 1.447(3) yes
O3 C14 . 1.244(4) no
O4 C10 . 1.357(3) no
O4 H41 . 1.07(3) ?
O5 C2 . 1.386(3) no
O5 C13 . 1.416(4) no
C1 C2 . 1.374(4) ?
C1 C12 . 1.414(4) ?
C1 H1 . .95(2) ?
C2 C3 . 1.390(4) ?
C3 C4 . 1.394(4) ?
C3 H3 . 1.01(2) ?
C4 C5 . 1.400(3) ?
C4 H4 . .96(2) ?
C5 C12 . 1.391(3) ?
C6 C7 . 1.374(4) ?
C6 C9 . 1.414(4) ?
C6 H6 . .93(3) ?
C7 C8 . 1.401(4) ?
C7 H7 . .98(3) ?
C8 C11 . 1.404(4) ?
C9 C10 . 1.416(4) ?
C9 C14 . 1.471(4) ?
C10 C11 . 1.395(3) ?
C11 C12 . 1.448(3) ?
C13 H13A . .95(4) ?
C13 H13B . .94(4) ?
C13 H13C . .97(4) ?
C14 C15 . 1.501(4) ?
C15 H15A . .94(3) ?
C15 H15B . 1.00(3) ?
C15 H15C . .94(4) ?
C16 C21 . 1.381(4) ?
C16 C17 . 1.385(4) ?
C17 C18 . 1.364(4) ?
C17 H17 . .88(3) ?
C18 C19 . 1.368(5) ?
C18 H18 . .93(3) ?
C19 C20 . 1.368(5) ?
C19 H19 . 1.00(3) ?
C20 C21 . 1.376(5) ?
C20 H20 . .87(3) ?
C21 H21 . 1.03(3) ?
S1' O2' . 1.423(2) yes
S1' O1' . 1.430(2) yes
S1' N1' . 1.684(2) yes
S1' C16' . 1.756(3) yes
N1' C8' . 1.426(3) yes
N1' C5' . 1.455(3) yes
O3' C14' . 1.255(4) no
O4' C10' . 1.359(3) no
O4' H41' . 1.03(4) ?
O5' C2' . 1.375(3) no
O5' C13' . 1.407(4) no
C1' C2' . 1.380(4) ?
C1' C12' . 1.415(4) ?
C1' H1' . .93(2) ?
C2' C3' . 1.391(4) ?
C3' C4' . 1.387(4) ?
C3' H3' . .94(3) ?
C4' C5' . 1.380(4) ?
C4' H4' . .91(3) ?
C5' C12' . 1.396(4) ?
C6' C7' . 1.363(4) ?
C6' C9' . 1.415(4) ?
C6' H6' . .89(3) ?
C7' C8' . 1.402(4) ?
C7' H7' . .94(3) ?
C8' C11' . 1.409(4) ?
C9' C10' . 1.416(4) ?
C9' C14' . 1.461(4) ?
C10' C11' . 1.382(4) ?
C11' C12' . 1.452(4) ?
C13' H113 . .86(4) ?
C13' H213 . 1.01(3) ?
C13' H313 . .99(3) ?
C14' C15' . 1.500(5) ?
C15' H115 . 1.00(3) ?
C15' H215 . 1.02(3) ?
C15' H315 . 1.00(3) ?
C16' C17' . 1.382(3) ?
C16' C21' . 1.385(4) ?
C17' C18' . 1.375(4) ?
C17' H17' . .91(2) ?
C18' C19' . 1.358(4) ?
C18' H18' . .92(2) ?
C19' C20' . 1.363(4) ?
C19' H19' . .93(3) ?
C20' C21' . 1.377(4) ?
C20' H20' . .96(3) ?
C21' H21' . .91(3) ?

loop_
_geom_torsion_atom_site_label_1
_geom_torsion_atom_site_label_2
_geom_torsion_atom_site_label_3
_geom_torsion_atom_site_label_4
_geom_torsion
O2 S1 N1 C8 -45.5(2)
O1 S1 N1 C8 -174.6(2)
C16 S1 N1 C8 70.0(2)
O2 S1 N1 C5 158.4(2)
O1 S1 N1 C5 29.3(2)
C16 S1 N1 C5 -86.2(2)
C12 C1 C2 O5 179.4(3)
C12 C1 C2 C3 0.2(4)
C13 O5 C2 C1 6.8(5)
C13 O5 C2 C3 -174.0(3)
C1 C2 C3 C4 -0.6(5)
O5 C2 C3 C4 -179.8(3)
C2 C3 C4 C5 0.7(4)
C3 C4 C5 C12 -0.4(4)
C3 C4 C5 N1 -176.4(3)
C8 N1 C5 C12 2.0(3)
S1 N1 C5 C12 161.4(2)
C8 N1 C5 C4 178.4(3)
S1 N1 C5 C4 -22.2(4)
C9 C6 C7 C8 1.3(4)
C6 C7 C8 C11 -1.0(4)
C6 C7 C8 N1 178.9(3)
C5 N1 C8 C7 178.7(3)
S1 N1 C8 C7 18.7(4)
C5 N1 C8 C11 -1.4(3)
S1 N1 C8 C11 -161.4(2)
C7 C6 C9 C10 -0.7(4)
C7 C6 C9 C14 178.7(3)
C6 C9 C10 O4 179.7(2)
C14 C9 C10 O4 0.4(4)
C6 C9 C10 C11 -0.2(4)
C14 C9 C10 C11 -179.6(2)
O4 C10 C11 C8 -179.5(2)
C9 C10 C11 C8 0.5(4)
O4 C10 C11 C12 0.5(4)
C9 C10 C11 C12 -179.5(3)
C7 C8 C11 C10 0.2(4)
N1 C8 C11 C10 -179.7(2)
C7 C8 C11 C12 -179.8(2)
N1 C8 C11 C12 0.3(3)
C4 C5 C12 C1 0.0(4)
N1 C5 C12 C1 176.8(2)
C4 C5 C12 C11 -178.6(2)
N1 C5 C12 C11 -1.8(3)
C2 C1 C12 C5 0.1(4)
C2 C1 C12 C11 178.4(3)
C10 C11 C12 C5 -179.0(3)
C8 C11 C12 C5 1.0(3)
C10 C11 C12 C1 2.5(5)
C8 C11 C12 C1 -177.5(3)
C6 C9 C14 O3 178.7(3)
C10 C9 C14 O3 -2.0(4)
C6 C9 C14 C15 -0.8(4)
C10 C9 C14 C15 178.5(3)
O2 S1 C16 C21 21.9(3)
O1 S1 C16 C21 154.4(2)
N1 S1 C16 C21 -92.0(3)
O2 S1 C16 C17 -158.3(2)
O1 S1 C16 C17 -25.9(3)
N1 S1 C16 C17 87.7(2)
C21 C16 C17 C18 -0.5(5)
S1 C16 C17 C18 179.8(3)
C16 C17 C18 C19 0.2(5)
C17 C18 C19 C20 0.6(6)
C18 C19 C20 C21 -1.1(6)
C19 C20 C21 C16 0.7(6)
C17 C16 C21 C20 0.0(5)
S1 C16 C21 C20 179.8(3)
O2' S1' N1' C8' -166.8(2)
O1' S1' N1' C8' -37.7(2)
C16' S1' N1' C8' 78.4(2)
O2' S1' N1' C5' 59.2(2)
O1' S1' N1' C5' -171.6(2)
C16' S1' N1' C5' -55.5(2)
C13' O5' C2' C1' -0.4(5)
C13' O5' C2' C3' 180.0(4)
C12' C1' C2' O5' 178.3(3)
C12' C1' C2' C3' -2.1(5)
O5' C2' C3' C4' -179.0(3)
C1' C2' C3' C4' 1.4(5)
C2' C3' C4' C5' -0.5(5)
C3' C4' C5' C12' 0.4(4)
C3' C4' C5' N1' -179.5(3)
C8' N1' C5' C4' -179.0(3)
S1' N1' C5' C4' -39.0(4)
C8' N1' C5' C12' 1.0(3)
S1' N1' C5' C12' 141.1(2)
C9' C6' C7' C8' -0.1(5)
C6' C7' C8' C11' 2.3(4)
C6' C7' C8' N1' -178.5(3)
C5' N1' C8' C7' -179.9(3)
S1' N1' C8' C7' 41.4(4)
C5' N1' C8' C11' -0.6(3)
S1' N1' C8' C11' -139.3(2)
C7' C6' C9' C10' -2.4(5)
C7' C6' C9' C14' 176.4(3)
C6' C9' C10' O4' -179.2(3)
C14' C9' C10' O4' 2.0(4)
C6' C9' C10' C11' 2.8(4)
C14' C9' C10' C11' -176.0(3)
O4' C10' C11' C8' -178.8(2)
C9' C10' C11' C8' -0.8(4)
O4' C10' C11' C12' -0.4(5)
C9' C10' C11' C12' 177.6(3)
C7' C8' C11' C10' -1.9(4)
N1' C8' C11' C10' 178.7(2)
C7' C8' C11' C12' 179.4(2)
N1' C8' C11' C12' 0.0(3)
C4' C5' C12' C1' -1.3(4)
N1' C5' C12' C1' 178.7(2)
C4' C5' C12' C11' 179.0(3)
N1' C5' C12' C11' -1.0(3)
C2' C1' C12' C5' 2.1(4)
C2' C1' C12' C11' -178.3(3)
C10' C11' C12' C5' -177.9(3)
C8' C11' C12' C5' 0.6(3)
C10' C11' C12' C1' 2.4(5)
C8' C11' C12' C1' -179.0(3)
C6' C9' C14' O3' 177.8(3)
C10' C9' C14' O3' -3.5(5)
C6' C9' C14' C15' -3.1(5)
C10' C9' C14' C15' 175.6(3)
O2' S1' C16' C17' -175.5(2)
O1' S1' C16' C17' 52.0(3)
N1' S1' C16' C17' -62.1(2)
O2' S1' C16' C21' 2.0(3)
O1' S1' C16' C21' -130.6(2)
N1' S1' C16' C21' 115.4(2)
C21' C16' C17' C18' -0.8(4)
S1' C16' C17' C18' 176.6(2)
C16' C17' C18' C19' 0.3(5)
C17' C18' C19' C20' 0.8(5)
C18' C19' C20' C21' -1.4(5)
C19' C20' C21' C16' 0.9(5)
C17' C16' C21' C20' 0.2(4)
S1' C16' C21' C20' -177.2(2)

loop_
_cod_related_entry_id
_cod_related_entry_database
_cod_related_entry_code
1 ChemSpider 9069804
